data_2244141
loop_
_publ_author_name
'Mohamed, Shaaban K.'
'Mague, Joel T.'
'Akkurt, Mehmet'
'Alfayomy, Abdallah M.'
'Ragab, Fatma A. F.'
'Abd ul-Malik, Mokhtar A.'

_publ_section_title
;
 Crystal structure and Hirshfeld surface analysis of ethyl
 (3<i>E</i>)-5-(4-fluorophenyl)3-{[(4-methoxyphenyl)formamido]imino}-7-methyl-2<i>H</i>,3<i>H</i>,5<i>H</i>-[1,3]thiazolo[3,2-<i>a</i>]pyrimidine-6-carboxylate
 0.25-hydrate
;
_journal_coeditor_code WM5648
_journal_issue 9
_journal_name_full 'Acta Crystallographica Section E'
_journal_page_first
;
;
_journal_paper_doi 10.1107/S2056989022006041
_journal_volume 78
_journal_year 2022
_chemical_formula_iupac 'C24 H23 F N4 O4 S, 0.25H2 O'
_chemical_formula_moiety 'C24 H23 F N4 O4 S, 0.25(H2 O)'
_chemical_formula_sum 'C24 H23.5 F N4 O4.25 S'
_chemical_formula_weight 487.032
_chemical_name_systematic
;Ethyl
(3<i>E</i>)-5-(4-fluorophenyl)3-{[(4-methoxyphenyl)formamido]imino}-7-methyl-2<i>H</i>,3<i>H</i>,5<i>H</i>-[1,3]thiazolo[3,2-<i>a</i>]pyrimidine-6-carboxylate 0.25-hydrate
;
_space_group_crystal_system monoclinic
_space_group_IT_number 14
_space_group_name_Hall '-P 2ybc'
_space_group_name_H-M_alt 'P 1 21/c 1'
_atom_sites_solution_hydrogens difmap
_atom_sites_solution_primary direct
_atom_sites_solution_secondary difmap
_audit_creation_method SHELXL-2018/1
_cell_angle_alpha 90
_cell_angle_beta 109.9410(10)
_cell_angle_gamma 90
_cell_formula_units_Z 4
_cell_length_a 14.4316(3)
_cell_length_b 10.8518(2)
_cell_length_c 15.5940(3)
_cell_measurement_reflns_used 9970
_cell_measurement_temperature 150(2)
_cell_measurement_theta_max 74.4266
_cell_measurement_theta_min 3.2576
_cell_volume 2295.74(8)
_computing_cell_refinement
;
<i>SAINT</i> (Bruker, 2016)
;
_computing_data_collection
;
<i>APEX3</i> (Bruker, 2016)
;
_computing_data_reduction
;
<i>SAINT</i> (Bruker, 2016)
;
_computing_molecular_graphics
;
<i>DIAMOND</i> (Brandenburg & Putz, 2012)
;
_computing_publication_material
;
publCIF (Westrip, 2010)
;
_computing_structure_refinement
;
<i>SHELXL</i> (Sheldrick, 2015<i>b</i>)
;
_computing_structure_solution
;
<i>SHELXT</i> (Sheldrick, 2015<i>a</i>)
;
_diffrn_ambient_temperature 150(2)
_diffrn_detector_area_resol_mean 10.4167
_diffrn_measured_fraction_theta_full 0.991
_diffrn_measured_fraction_theta_max 0.973
_diffrn_measurement_device_type 'Bruker D8 VENTURE PHOTON 100 CMOS'
_diffrn_measurement_method '\w scans'
_diffrn_radiation_monochromator mirror
_diffrn_radiation_type CuK\a
_diffrn_radiation_wavelength 1.54178
_diffrn_reflns_av_R_equivalents 0.0293
_diffrn_reflns_av_unetI/netI 0.0253
_diffrn_reflns_limit_h_max 18
_diffrn_reflns_limit_h_min -17
_diffrn_reflns_limit_k_max 12
_diffrn_reflns_limit_k_min -13
_diffrn_reflns_limit_l_max 18
_diffrn_reflns_limit_l_min -19
_diffrn_reflns_number 17597
_diffrn_reflns_theta_full 69.000
_diffrn_reflns_theta_max 74.419
_diffrn_reflns_theta_min 3.258
_diffrn_source 'INCOATEC I\mS micro--focus source'
_exptl_absorpt_coefficient_mu 1.677
_exptl_absorpt_correction_T_max 0.84
_exptl_absorpt_correction_T_min 0.75
_exptl_absorpt_correction_type multi-scan
_exptl_absorpt_process_details
;
(<i>SADABS</i>; Krause <i>et al.</i>, 2015)
;
_exptl_crystal_colour colourless
_exptl_crystal_density_diffrn 1.409
_exptl_crystal_density_method 'not measured'
_exptl_crystal_description block
_exptl_crystal_F_000 1018
_exptl_crystal_size_max 0.147
_exptl_crystal_size_mid 0.137
_exptl_crystal_size_min 0.110
_refine_diff_density_max 0.341
_refine_diff_density_min -0.556
_refine_ls_extinction_coef 0.00229(19)
_refine_ls_extinction_expression Fc^*^=kFc[1+0.001xFc^2^\l^3^/sin(2\q)]^-1/4^
_refine_ls_extinction_method
;
<i>SHELXL-2018/1</i> (Sheldrick, 2015<i>b</i>)
;
_refine_ls_goodness_of_fit_ref 1.038
_refine_ls_hydrogen_treatment mixed
_refine_ls_matrix_type full
_refine_ls_number_parameters 409
_refine_ls_number_reflns 4576
_refine_ls_number_restraints 0
_refine_ls_restrained_S_all 1.038
_refine_ls_R_factor_all 0.0391
_refine_ls_R_factor_gt 0.0349
_refine_ls_shift/su_max 0.000
_refine_ls_shift/su_mean 0.000
_refine_ls_structure_factor_coef Fsqd
_refine_ls_weighting_details 'w=1/[\s^2^(Fo^2^)+(0.0389P)^2^+1.1637P] where P=(Fo^2^+2Fc^2^)/3'
_refine_ls_weighting_scheme calc
_refine_ls_wR_factor_gt 0.0848
_refine_ls_wR_factor_ref 0.0881
_reflns_number_gt 4142
_reflns_number_total 4576
_reflns_threshold_expression 'I > 2\s(I)'
_cod_data_source_file wm5648sup1.cif
_cod_data_source_block I
_cod_original_sg_symbol_H-M 'P 21/c'
_cod_database_code 2244141
_shelx_space_group_comment
;
The symmetry employed for this shelxl refinement is uniquely defined
by the following loop, which should always be used as a source of
symmetry information in preference to the above space-group names.
They are only intended as comments.
;
_shelx_estimated_absorpt_t_min 0.791
_shelx_estimated_absorpt_t_max 0.837

loop_
_space_group_symop_operation_xyz
'x, y, z'
'-x, y+1/2, -z+1/2'
'-x, -y, -z'
'x, -y-1/2, z-1/2'

loop_
_atom_site_type_symbol
_atom_site_label
_atom_site_fract_x
_atom_site_fract_y
_atom_site_fract_z
_atom_site_U_iso_or_equiv
_atom_site_adp_type
_atom_site_calc_flag
_atom_site_occupancy
_atom_site_disorder_assembly
_atom_site_disorder_group
S S1 0.45709(2) 0.29846(3) 0.22568(2) 0.02637(11) Uani d 1 . .
F F1 0.81951(11) 0.85095(10) 0.24433(11) 0.0709(4) Uani d 1 . .
O O1 0.93592(8) 0.24379(11) 0.47803(8) 0.0365(3) Uani d 1 . .
O O2 0.88439(7) 0.41670(10) 0.52684(7) 0.0294(2) Uani d 1 . .
O O3 0.55706(8) 0.71812(10) 0.54550(7) 0.0307(2) Uani d 1 . .
O O4 0.17420(9) 1.04606(11) 0.46165(8) 0.0390(3) Uani d 1 . .
N N1 0.64445(8) 0.22708(11) 0.27415(8) 0.0220(2) Uani d 1 . .
N N2 0.60560(8) 0.39869(10) 0.34918(8) 0.0200(2) Uani d 1 . .
N N3 0.54560(8) 0.55654(10) 0.41266(8) 0.0206(2) Uani d 1 . .
N N4 0.46512(8) 0.62737(11) 0.41154(8) 0.0209(2) Uani d 1 . .
H H4 0.4182(14) 0.6419(17) 0.3587(13) 0.032(5) Uiso d 1 . .
C C1 0.70873(9) 0.43284(13) 0.40035(10) 0.0213(3) Uani d 1 . .
H H1 0.7122(12) 0.4512(15) 0.4634(11) 0.022(4) Uiso d 1 . .
C C2 0.77324(10) 0.32264(13) 0.39918(10) 0.0224(3) Uani d 1 . .
C C3 0.74171(10) 0.23233(13) 0.33574(10) 0.0224(3) Uani d 1 . .
C C4 0.58287(10) 0.30597(12) 0.28731(9) 0.0207(3) Uani d 1 . .
C C5 0.73684(9) 0.54708(13) 0.35807(10) 0.0233(3) Uani d 1 . .
C C6 0.76870(10) 0.65331(14) 0.40974(11) 0.0291(3) Uani d 1 . .
H H6 0.7696(14) 0.6545(17) 0.4744(13) 0.035(5) Uiso d 1 . .
C C7 0.79756(12) 0.75620(15) 0.37183(14) 0.0365(4) Uani d 1 . .
H H7 0.8223(15) 0.829(2) 0.4092(14) 0.048(6) Uiso d 1 . .
C C8 0.79149(13) 0.75033(15) 0.28209(14) 0.0410(4) Uani d 1 . .
C C9 0.75793(15) 0.64862(16) 0.22793(14) 0.0420(4) Uani d 1 . .
H H9 0.7526(16) 0.651(2) 0.1629(15) 0.050(6) Uiso d 1 . .
C C10 0.73134(12) 0.54590(14) 0.26730(11) 0.0314(3) Uani d 1 . .
H H10 0.7067(14) 0.4745(19) 0.2304(13) 0.038(5) Uiso d 1 . .
C C11 0.87186(10) 0.32007(13) 0.46924(10) 0.0253(3) Uani d 1 . .
C C12 0.97996(11) 0.42561(17) 0.59855(11) 0.0331(3) Uani d 1 . .
H H12A 0.9878(15) 0.353(2) 0.6404(14) 0.045(5) Uiso d 1 . .
H H12B 1.0316(14) 0.4216(17) 0.5703(12) 0.034(5) Uiso d 1 . .
H H12C 0.9642(16) 0.618(2) 0.6014(15) 0.052(6) Uiso d 1 . .
C C13 0.98133(13) 0.5454(2) 0.64668(13) 0.0412(4) Uani d 1 . .
H H13A 1.0491(17) 0.557(2) 0.6929(15) 0.055(6) Uiso d 1 . .
H H13B 0.9329(18) 0.545(2) 0.6776(16) 0.060(7) Uiso d 1 . .
C C14 0.80354(11) 0.12659(15) 0.32406(12) 0.0287(3) Uani d 1 . .
H H14A 0.8649(17) 0.155(2) 0.3186(15) 0.052(6) Uiso d 1 . .
H H14B 0.8240(16) 0.074(2) 0.3764(16) 0.054(6) Uiso d 1 . .
H H14C 0.7663(16) 0.079(2) 0.2696(15) 0.046(5) Uiso d 1 . .
C C15 0.52713(9) 0.47098(12) 0.35314(9) 0.0202(3) Uani d 1 . .
C C16 0.43099(10) 0.43208(14) 0.28344(10) 0.0260(3) Uani d 1 . .
H H16A 0.4032(14) 0.4974(19) 0.2389(13) 0.040(5) Uiso d 1 . .
H H16B 0.3839(15) 0.4099(18) 0.3141(14) 0.043(5) Uiso d 1 . .
C C17 0.48023(10) 0.71162(13) 0.48039(9) 0.0223(3) Uani d 1 . .
C C18 0.39469(10) 0.79431(13) 0.47152(9) 0.0230(3) Uani d 1 . .
C C19 0.41359(12) 0.90278(14) 0.52329(10) 0.0289(3) Uani d 1 . .
H H19 0.4793(15) 0.9188(17) 0.5629(13) 0.036(5) Uiso d 1 . .
C C20 0.33869(12) 0.98472(15) 0.51747(11) 0.0331(3) Uani d 1 . .
H H20 0.3508(16) 1.062(2) 0.5510(15) 0.053(6) Uiso d 1 . .
C C21 0.24267(11) 0.95909(15) 0.46124(10) 0.0294(3) Uani d 1 . .
C C22 0.22193(11) 0.85134(15) 0.40997(10) 0.0287(3) Uani d 1 . .
H H22 0.1533(15) 0.8314(18) 0.3709(13) 0.037(5) Uiso d 1 . .
C C23 0.29829(11) 0.76979(14) 0.41584(10) 0.0260(3) Uani d 1 . .
H H23 0.2829(13) 0.6946(17) 0.3814(12) 0.031(5) Uiso d 1 . .
C C24 0.07367(14) 1.0253(2) 0.40748(14) 0.0456(5) Uani d 1 . .
H H24A 0.0502(16) 0.946(2) 0.4247(15) 0.054(6) Uiso d 1 . .
H H24B 0.0650(16) 1.025(2) 0.3411(16) 0.053(6) Uiso d 1 . .
H H24C 0.0390(16) 1.093(2) 0.4203(14) 0.048(6) Uiso d 1 . .
O O5 0.7191(3) 0.9508(5) 0.0994(3) 0.0378(10) Uani d 0.25 . .
H H5A 0.766259 0.901704 0.130626 0.057 Uiso d 0.25 . .
H H5B 0.667996 0.902764 0.079072 0.057 Uiso d 0.25 . .

loop_
_atom_site_aniso_label
_atom_site_aniso_U_11
_atom_site_aniso_U_22
_atom_site_aniso_U_33
_atom_site_aniso_U_12
_atom_site_aniso_U_13
_atom_site_aniso_U_23
S1 0.01757(17) 0.0260(2) 0.0312(2) 0.00125(12) 0.00266(13) -0.00720(13)
F1 0.1061(11) 0.0263(6) 0.1191(11) -0.0171(6) 0.0888(10) -0.0055(6)
O1 0.0214(5) 0.0345(6) 0.0476(7) 0.0093(4) 0.0038(5) -0.0055(5)
O2 0.0177(5) 0.0313(6) 0.0326(6) 0.0026(4) 0.0002(4) -0.0057(4)
O3 0.0271(5) 0.0336(6) 0.0274(5) 0.0038(4) 0.0040(4) -0.0039(4)
O4 0.0370(6) 0.0405(7) 0.0400(6) 0.0175(5) 0.0137(5) -0.0051(5)
N1 0.0198(5) 0.0194(6) 0.0257(6) 0.0010(4) 0.0064(5) -0.0013(4)
N2 0.0151(5) 0.0186(6) 0.0246(6) 0.0011(4) 0.0046(4) -0.0013(4)
N3 0.0174(5) 0.0202(6) 0.0246(6) 0.0028(4) 0.0078(4) 0.0011(4)
N4 0.0179(5) 0.0216(6) 0.0231(6) 0.0044(4) 0.0069(5) 0.0005(4)
C1 0.0151(6) 0.0211(7) 0.0256(7) 0.0001(5) 0.0042(5) -0.0028(5)
C2 0.0169(6) 0.0208(7) 0.0284(7) 0.0019(5) 0.0062(5) 0.0005(5)
C3 0.0190(6) 0.0205(7) 0.0276(7) 0.0016(5) 0.0079(5) 0.0023(5)
C4 0.0206(6) 0.0181(7) 0.0230(7) -0.0001(5) 0.0067(5) 0.0005(5)
C5 0.0146(6) 0.0199(7) 0.0348(8) 0.0012(5) 0.0077(5) -0.0021(5)
C6 0.0207(7) 0.0237(8) 0.0399(9) 0.0007(5) 0.0066(6) -0.0057(6)
C7 0.0270(8) 0.0204(8) 0.0640(11) -0.0040(6) 0.0179(8) -0.0093(7)
C8 0.0439(9) 0.0204(8) 0.0744(13) -0.0032(7) 0.0406(9) 0.0001(8)
C9 0.0582(11) 0.0270(9) 0.0568(11) -0.0018(7) 0.0402(10) -0.0014(7)
C10 0.0373(8) 0.0227(8) 0.0403(9) -0.0035(6) 0.0212(7) -0.0051(6)
C11 0.0191(6) 0.0238(7) 0.0312(7) 0.0015(5) 0.0064(6) -0.0005(6)
C12 0.0177(7) 0.0431(10) 0.0315(8) 0.0004(6) -0.0005(6) -0.0031(7)
C13 0.0284(8) 0.0560(12) 0.0348(9) -0.0025(8) 0.0053(7) -0.0140(8)
C14 0.0239(7) 0.0252(8) 0.0356(8) 0.0050(6) 0.0083(6) -0.0037(6)
C15 0.0171(6) 0.0186(7) 0.0246(7) 0.0011(5) 0.0068(5) 0.0028(5)
C16 0.0187(6) 0.0254(8) 0.0303(8) 0.0020(5) 0.0038(6) -0.0048(6)
C17 0.0226(7) 0.0217(7) 0.0234(7) 0.0007(5) 0.0090(5) 0.0015(5)
C18 0.0246(7) 0.0235(7) 0.0234(7) 0.0023(5) 0.0113(6) 0.0002(5)
C19 0.0287(8) 0.0288(8) 0.0292(8) 0.0003(6) 0.0098(6) -0.0039(6)
C20 0.0378(9) 0.0286(8) 0.0336(8) 0.0043(6) 0.0134(7) -0.0072(6)
C21 0.0322(8) 0.0313(8) 0.0286(8) 0.0110(6) 0.0155(6) 0.0018(6)
C22 0.0254(7) 0.0341(8) 0.0283(7) 0.0042(6) 0.0114(6) -0.0016(6)
C23 0.0256(7) 0.0274(8) 0.0273(7) 0.0014(6) 0.0121(6) -0.0035(6)
C24 0.0357(9) 0.0540(12) 0.0455(11) 0.0212(9) 0.0119(8) -0.0026(9)
O5 0.027(2) 0.042(3) 0.039(3) -0.0069(19) 0.0036(19) 0.006(2)

loop_
_atom_type_symbol
_atom_type_description
_atom_type_scat_dispersion_real
_atom_type_scat_dispersion_imag
_atom_type_scat_source
C C 0.0181 0.0091 'International Tables Vol C Tables 4.2.6.8 and 6.1.1.4'
H H 0.0000 0.0000 'International Tables Vol C Tables 4.2.6.8 and 6.1.1.4'
F F 0.0727 0.0534 'International Tables Vol C Tables 4.2.6.8 and 6.1.1.4'
N N 0.0311 0.0180 'International Tables Vol C Tables 4.2.6.8 and 6.1.1.4'
O O 0.0492 0.0322 'International Tables Vol C Tables 4.2.6.8 and 6.1.1.4'
S S 0.3331 0.5567 'International Tables Vol C Tables 4.2.6.8 and 6.1.1.4'

loop_
_geom_angle_atom_site_label_1
_geom_angle_atom_site_label_2
_geom_angle_atom_site_label_3
_geom_angle_site_symmetry_1
_geom_angle_site_symmetry_3
_geom_angle
_geom_angle_publ_flag
C4 S1 C16 . . 92.44(6) ?
C11 O2 C12 . . 116.09(11) ?
C21 O4 C24 . . 118.60(14) ?
C4 N1 C3 . . 116.27(12) ?
C4 N2 C15 . . 116.48(11) ?
C4 N2 C1 . . 121.74(11) ?
C15 N2 C1 . . 121.23(11) ?
C15 N3 N4 . . 115.33(11) ?
C17 N4 N3 . . 116.80(11) ?
C17 N4 H4 . . 118.6(12) ?
N3 N4 H4 . . 118.8(12) ?
N2 C1 C2 . . 107.75(11) ?
N2 C1 C5 . . 109.80(11) ?
C2 C1 C5 . . 112.38(11) ?
N2 C1 H1 . . 106.8(9) ?
C2 C1 H1 . . 110.3(9) ?
C5 C1 H1 . . 109.6(10) ?
C3 C2 C11 . . 121.84(12) ?
C3 C2 C1 . . 121.53(12) ?
C11 C2 C1 . . 116.62(12) ?
C2 C3 N1 . . 122.42(12) ?
C2 C3 C14 . . 125.10(13) ?
N1 C3 C14 . . 112.47(12) ?
N1 C4 N2 . . 126.10(12) ?
N1 C4 S1 . . 121.47(10) ?
N2 C4 S1 . . 112.41(10) ?
C10 C5 C6 . . 119.33(14) ?
C10 C5 C1 . . 120.14(13) ?
C6 C5 C1 . . 120.53(13) ?
C5 C6 C7 . . 120.41(16) ?
C5 C6 H6 . . 118.7(11) ?
C7 C6 H6 . . 120.9(11) ?
C8 C7 C6 . . 118.11(15) ?
C8 C7 H7 . . 122.1(12) ?
C6 C7 H7 . . 119.8(12) ?
F1 C8 C7 . . 118.48(16) ?
F1 C8 C9 . . 118.13(17) ?
C7 C8 C9 . . 123.39(16) ?
C8 C9 C10 . . 117.76(17) ?
C8 C9 H9 . . 119.7(13) ?
C10 C9 H9 . . 122.5(13) ?
C9 C10 C5 . . 120.96(15) ?
C9 C10 H10 . . 119.1(12) ?
C5 C10 H10 . . 119.9(12) ?
O1 C11 O2 . . 122.00(13) ?
O1 C11 C2 . . 127.18(14) ?
O2 C11 C2 . . 110.81(11) ?
O2 C12 C13 . . 106.88(13) ?
O2 C12 H12A . . 108.3(12) ?
C13 C12 H12A . . 112.1(12) ?
O2 C12 H12B . . 108.5(11) ?
C13 C12 H12B . . 112.3(11) ?
H12A C12 H12B . . 108.7(16) ?
C12 C13 H12C . . 111.3(12) ?
C12 C13 H13A . . 107.9(13) ?
H12C C13 H13A . . 110.2(18) ?
C12 C13 H13B . . 110.9(14) ?
H12C C13 H13B . . 107.1(18) ?
H13A C13 H13B . . 109.4(19) ?
C3 C14 H14A . . 111.4(13) ?
C3 C14 H14B . . 112.1(14) ?
H14A C14 H14B . . 103.9(18) ?
C3 C14 H14C . . 109.4(12) ?
H14A C14 H14C . . 109.8(18) ?
H14B C14 H14C . . 110.1(18) ?
N3 C15 N2 . . 118.03(12) ?
N3 C15 C16 . . 130.06(12) ?
N2 C15 C16 . . 111.90(11) ?
C15 C16 S1 . . 106.69(9) ?
C15 C16 H16A . . 111.4(12) ?
S1 C16 H16A . . 109.4(11) ?
C15 C16 H16B . . 109.7(12) ?
S1 C16 H16B . . 109.9(12) ?
H16A C16 H16B . . 109.8(16) ?
O3 C17 N4 . . 123.09(13) ?
O3 C17 C18 . . 121.90(13) ?
N4 C17 C18 . . 115.00(12) ?
C23 C18 C19 . . 118.49(13) ?
C23 C18 C17 . . 124.17(13) ?
C19 C18 C17 . . 117.34(13) ?
C20 C19 C18 . . 120.67(15) ?
C20 C19 H19 . . 120.6(11) ?
C18 C19 H19 . . 118.8(11) ?
C19 C20 C21 . . 120.16(15) ?
C19 C20 H20 . . 121.9(13) ?
C21 C20 H20 . . 117.9(13) ?
O4 C21 C22 . . 124.66(14) ?
O4 C21 C20 . . 115.13(14) ?
C22 C21 C20 . . 120.20(14) ?
C21 C22 C23 . . 119.12(14) ?
C21 C22 H22 . . 120.7(11) ?
C23 C22 H22 . . 120.2(11) ?
C18 C23 C22 . . 121.34(14) ?
C18 C23 H23 . . 120.2(11) ?
C22 C23 H23 . . 118.4(11) ?
O4 C24 H24A . . 110.4(13) ?
O4 C24 H24B . . 110.9(13) ?
H24A C24 H24B . . 110.1(18) ?
O4 C24 H24C . . 104.9(13) ?
H24A C24 H24C . . 111.1(18) ?
H24B C24 H24C . . 109.4(18) ?
H5A O5 H5B . . 104.0 ?

loop_
_geom_bond_atom_site_label_1
_geom_bond_atom_site_label_2
_geom_bond_site_symmetry_2
_geom_bond_distance
_geom_bond_publ_flag
S1 C4 . 1.7422(14) ?
S1 C16 . 1.8130(15) ?
F1 C8 . 1.3657(19) ?
O1 C11 . 1.2133(18) ?
O2 C11 . 1.3522(18) ?
O2 C12 . 1.4526(17) ?
O3 C17 . 1.2236(17) ?
O4 C21 . 1.3680(18) ?
O4 C24 . 1.426(2) ?
N1 C4 . 1.2996(18) ?
N1 C3 . 1.4058(17) ?
N2 C4 . 1.3546(17) ?
N2 C15 . 1.3963(17) ?
N2 C1 . 1.4762(16) ?
N3 C15 . 1.2750(18) ?
N3 N4 . 1.3880(15) ?
N4 C17 . 1.3698(18) ?
N4 H4 . 0.885(19) ?
C1 C2 . 1.5194(18) ?
C1 C5 . 1.5226(19) ?
C1 H1 . 0.987(17) ?
C2 C3 . 1.356(2) ?
C2 C11 . 1.4694(19) ?
C3 C14 . 1.5024(19) ?
C5 C10 . 1.391(2) ?
C5 C6 . 1.392(2) ?
C6 C7 . 1.392(2) ?
C6 H6 . 1.004(19) ?
C7 C8 . 1.373(3) ?
C7 H7 . 0.97(2) ?
C8 C9 . 1.374(3) ?
C9 C10 . 1.388(2) ?
C9 H9 . 0.99(2) ?
C10 H10 . 0.96(2) ?
C12 C13 . 1.498(2) ?
C12 H12A . 1.00(2) ?
C12 H12B . 0.988(19) ?
C13 H12C . 1.03(2) ?
C13 H13A . 1.00(2) ?
C13 H13B . 0.98(3) ?
C14 H14A . 0.97(2) ?
C14 H14B . 0.96(2) ?
C14 H14C . 0.98(2) ?
C15 C16 . 1.5020(19) ?
C16 H16A . 0.98(2) ?
C16 H16B . 0.98(2) ?
C17 C18 . 1.4939(19) ?
C18 C23 . 1.391(2) ?
C18 C19 . 1.401(2) ?
C19 C20 . 1.379(2) ?
C19 H19 . 0.96(2) ?
C20 C21 . 1.392(2) ?
C20 H20 . 0.97(2) ?
C21 C22 . 1.390(2) ?
C22 C23 . 1.392(2) ?
C22 H22 . 0.99(2) ?
C23 H23 . 0.960(19) ?
C24 H24A . 0.99(2) ?
C24 H24B . 1.00(2) ?
C24 H24C . 0.95(2) ?
O5 H5A . 0.8700 ?
O5 H5B . 0.8701 ?

loop_
_geom_hbond_atom_site_label_D
_geom_hbond_atom_site_label_H
_geom_hbond_atom_site_label_A
_geom_hbond_site_symmetry_A
_geom_hbond_distance_DH
_geom_hbond_distance_HA
_geom_hbond_distance_DA
_geom_hbond_angle_DHA
_geom_hbond_publ_flag
N4 H4 N1 2_655 0.885(19) 2.164(19) 2.9888(17) 154.8(16) yes
C1 H1 O5 4_576 0.987(17) 2.345(18) 3.307(5) 164.7(13) yes
C7 H7 O4 3_676 0.97(2) 2.41(2) 3.285(2) 148.7(17) yes
C13 H13B F1 4_576 0.98(3) 2.49(3) 3.386(2) 153.0(19) yes
C16 H16A N1 2_655 0.98(2) 2.58(2) 3.4019(19) 142.4(15) yes
C16 H16B O5 2_645 0.98(2) 2.37(2) 3.282(5) 154.6(16) yes
C24 H24A O1 3_666 0.99(2) 2.53(2) 3.450(3) 154.6(18) yes
C24 H24C O1 1_465 0.95(2) 2.57(2) 3.504(2) 167.8(17) yes
O5 H5A F1 . 0.87 1.76 2.479(5) 138 yes
O5 H5B O3 4_575 0.87 2.00 2.863(5) 174 yes

loop_
_geom_torsion_atom_site_label_1
_geom_torsion_atom_site_label_2
_geom_torsion_atom_site_label_3
_geom_torsion_atom_site_label_4
_geom_torsion_site_symmetry_1
_geom_torsion_site_symmetry_2
_geom_torsion_site_symmetry_3
_geom_torsion_site_symmetry_4
_geom_torsion
_geom_torsion_publ_flag
C15 N3 N4 C17 . . . . 173.45(12) ?
C4 N2 C1 C2 . . . . -21.62(17) ?
C15 N2 C1 C2 . . . . 167.22(11) ?
C4 N2 C1 C5 . . . . 101.08(14) ?
C15 N2 C1 C5 . . . . -70.08(15) ?
N2 C1 C2 C3 . . . . 20.41(18) ?
C5 C1 C2 C3 . . . . -100.69(15) ?
N2 C1 C2 C11 . . . . -160.54(12) ?
C5 C1 C2 C11 . . . . 78.36(15) ?
C11 C2 C3 N1 . . . . 173.50(13) ?
C1 C2 C3 N1 . . . . -7.5(2) ?
C11 C2 C3 C14 . . . . -5.0(2) ?
C1 C2 C3 C14 . . . . 174.03(14) ?
C4 N1 C3 C2 . . . . -7.2(2) ?
C4 N1 C3 C14 . . . . 171.48(13) ?
C3 N1 C4 N2 . . . . 6.2(2) ?
C3 N1 C4 S1 . . . . -171.99(10) ?
C15 N2 C4 N1 . . . . -178.53(13) ?
C1 N2 C4 N1 . . . . 9.9(2) ?
C15 N2 C4 S1 . . . . -0.18(15) ?
C1 N2 C4 S1 . . . . -171.74(10) ?
C16 S1 C4 N1 . . . . -179.84(12) ?
C16 S1 C4 N2 . . . . 1.73(11) ?
N2 C1 C5 C10 . . . . -58.95(16) ?
C2 C1 C5 C10 . . . . 60.97(17) ?
N2 C1 C5 C6 . . . . 121.37(13) ?
C2 C1 C5 C6 . . . . -118.72(14) ?
C10 C5 C6 C7 . . . . -1.9(2) ?
C1 C5 C6 C7 . . . . 177.79(13) ?
C5 C6 C7 C8 . . . . 1.4(2) ?
C6 C7 C8 F1 . . . . 179.90(15) ?
C6 C7 C8 C9 . . . . 0.4(3) ?
F1 C8 C9 C10 . . . . 178.81(16) ?
C7 C8 C9 C10 . . . . -1.7(3) ?
C8 C9 C10 C5 . . . . 1.2(3) ?
C6 C5 C10 C9 . . . . 0.6(2) ?
C1 C5 C10 C9 . . . . -179.13(15) ?
C12 O2 C11 O1 . . . . 1.5(2) ?
C12 O2 C11 C2 . . . . -179.00(12) ?
C3 C2 C11 O1 . . . . 2.3(2) ?
C1 C2 C11 O1 . . . . -176.78(15) ?
C3 C2 C11 O2 . . . . -177.21(13) ?
C1 C2 C11 O2 . . . . 3.75(18) ?
C11 O2 C12 C13 . . . . 173.66(14) ?
N4 N3 C15 N2 . . . . 178.26(11) ?
N4 N3 C15 C16 . . . . -2.1(2) ?
C4 N2 C15 N3 . . . . 177.79(12) ?
C1 N2 C15 N3 . . . . -10.60(19) ?
C4 N2 C15 C16 . . . . -1.93(17) ?
C1 N2 C15 C16 . . . . 169.67(12) ?
N3 C15 C16 S1 . . . . -176.70(12) ?
N2 C15 C16 S1 . . . . 2.98(14) ?
C4 S1 C16 C15 . . . . -2.61(11) ?
N3 N4 C17 O3 . . . . -7.08(19) ?
N3 N4 C17 C18 . . . . 174.20(11) ?
O3 C17 C18 C23 . . . . -160.50(14) ?
N4 C17 C18 C23 . . . . 18.2(2) ?
O3 C17 C18 C19 . . . . 19.1(2) ?
N4 C17 C18 C19 . . . . -162.14(13) ?
C23 C18 C19 C20 . . . . -1.5(2) ?
C17 C18 C19 C20 . . . . 178.83(14) ?
C18 C19 C20 C21 . . . . 1.3(2) ?
C24 O4 C21 C22 . . . . 1.3(2) ?
C24 O4 C21 C20 . . . . -178.54(16) ?
C19 C20 C21 O4 . . . . 179.23(14) ?
C19 C20 C21 C22 . . . . -0.6(2) ?
O4 C21 C22 C23 . . . . -179.73(14) ?
C20 C21 C22 C23 . . . . 0.1(2) ?
C19 C18 C23 C22 . . . . 1.0(2) ?
C17 C18 C23 C22 . . . . -179.37(13) ?
C21 C22 C23 C18 . . . . -0.3(2) ?

_cod_database_fobs_code 2244141
